data_1508388
loop_
_publ_author_name
'Tanaka, Yasuhiro'
'Ishikawa, Manabu'
'Watanabe, Naoko'
'Takahashi, Yukihiro'
'Naito, Toshio'
'Inabe, Tamotsu'

_publ_section_title
;
 Metallic one-dimensional conductors composed of axially ligated
 (phthalocyanato)CoIII with supramolecular cations of A(EtOH)4 (A = Na and
 K)
;
_journal_issue 3
_journal_name_full Crystals
_journal_page_first 946
_journal_page_last 957
_journal_paper_doi 10.3390/cryst2030946
_journal_volume 2
_journal_year 2012
_chemical_formula_moiety 'C76 H56 Co2 K N20 O4'
_chemical_formula_sum 'C76 H56 Co2 K N20 O4'
_chemical_formula_weight 1470.37
_space_group_IT_number 86
_symmetry_cell_setting tetragonal
_symmetry_Int_Tables_number 86
_symmetry_space_group_name_Hall '-P 4bc'
_symmetry_space_group_name_H-M 'P 42/n :2'
_atom_sites_solution_hydrogens geom
_atom_sites_solution_primary direct
_atom_sites_solution_secondary difmap
_cell_angle_alpha 90.0000
_cell_angle_beta 90.0000
_cell_angle_gamma 90.0000
_cell_formula_units_Z 2
_cell_length_a 21.370(2)
_cell_length_b 21.370(2)
_cell_length_c 7.4607(8)
_cell_measurement_reflns_used 28207
_cell_measurement_temperature 298
_cell_measurement_theta_max 27.48
_cell_measurement_theta_min 3.02
_cell_volume 3407.1(6)
_computing_cell_refinement 'RAPID AUTO'
_computing_data_collection 'RAPID AUTO (Rigaku, ????)'
_computing_data_reduction 'RAPID AUTO'
_computing_molecular_graphics 'CrystalStructure 4.0'
_computing_publication_material 'CrystalStructure 4.0 (Rigaku, 2010)'
_computing_structure_refinement 'CRYSTALS (Carruthers, et al., 1999)'
_computing_structure_solution 'SIR92 (Altomare, et al., 1994)'
_diffrn_ambient_temperature 298
_diffrn_detector_area_resol_mean 10.000
_diffrn_measured_fraction_theta_full 0.997
_diffrn_measured_fraction_theta_max 0.997
_diffrn_measurement_device_type 'Rigaku R-AXIS RAPID'
_diffrn_measurement_method \w
_diffrn_radiation_type 'Mo K\a'
_diffrn_radiation_wavelength 0.71075
_diffrn_reflns_av_R_equivalents 0.0643
_diffrn_reflns_limit_h_max 27
_diffrn_reflns_limit_h_min -27
_diffrn_reflns_limit_k_max 27
_diffrn_reflns_limit_k_min -27
_diffrn_reflns_limit_l_max 9
_diffrn_reflns_limit_l_min -9
_diffrn_reflns_number 29709
_diffrn_reflns_theta_full 27.48
_diffrn_reflns_theta_max 27.48
_diffrn_standards_number 0
_exptl_absorpt_coefficient_mu 0.617
_exptl_absorpt_correction_T_max 0.940
_exptl_absorpt_correction_T_min 0.597
_exptl_absorpt_correction_type multi-scan
_exptl_absorpt_process_details 'ABSCOR (Rigaku, 1995)'
_exptl_crystal_colour blue
_exptl_crystal_density_diffrn 1.433
_exptl_crystal_density_method 'not measured'
_exptl_crystal_description needle
_exptl_crystal_F_000 1514.00
_exptl_crystal_size_max 0.500
_exptl_crystal_size_mid 0.100
_exptl_crystal_size_min 0.100
_refine_diff_density_max 1.130
_refine_diff_density_min -0.905
_refine_ls_extinction_method none
_refine_ls_goodness_of_fit_ref 1.013
_refine_ls_hydrogen_treatment constr
_refine_ls_number_parameters 248
_refine_ls_number_reflns 3898
_refine_ls_R_factor_gt 0.0467
_refine_ls_shift/su_max 0.000
_refine_ls_structure_factor_coef Fsqd
_refine_ls_weighting_details 'w = 1/[0.0009Fo^2^ + 1.0000\s(Fo^2^)]/(4Fo^2^)'
_refine_ls_weighting_scheme calc
_refine_ls_wR_factor_ref 0.1232
_reflns_number_gt 2190
_reflns_number_total 3898
_reflns_threshold_expression F^2^>2.0\s(F^2^)
_cod_data_source_file C76H56Co2KN20O4_P42_n_crystals-02-00946-s001_DC132.cif
_cod_data_source_block '_K-salt'
_cod_original_cell_volume 3407.2(6)
_cod_original_sg_symbol_H-M 'P 42/n'
_cod_database_code 1508388

loop_
_symmetry_equiv_pos_site_id
_symmetry_equiv_pos_as_xyz
1 +X,+Y,+Z
2 -Y,1/2+X,1/2+Z
3 1/2-X,1/2-Y,+Z
4 1/2+Y,-X,1/2+Z
5 -X,-Y,-Z
6 +Y,1/2-X,1/2-Z
7 1/2+X,1/2+Y,-Z
8 1/2-Y,+X,1/2-Z

loop_
_atom_site_label
_atom_site_type_symbol
_atom_site_fract_x
_atom_site_fract_y
_atom_site_fract_z
_atom_site_U_iso_or_equiv
_atom_site_adp_type
_atom_site_occupancy
_atom_site_symmetry_multiplicity
_atom_site_calc_flag
_atom_site_refinement_flags
Co(1) Co 0.0000 1.0000 1.0000 0.02704(14) Uani 1.0 4 d .
K(1) K -0.2500 0.7500 0.7500 0.0945(7) Uani 1.0 2 d .
O(1) O -0.1567(2) 0.8027(3) 0.9243(8) 0.167(2) Uani 1.0 8 d .
N(1) N -0.00911(10) 1.06968(10) 0.8374(3) 0.0292(7) Uani 1.0 8 d .
N(2) N 0.05864(11) 1.03627(10) 0.5953(4) 0.0330(7) Uani 1.0 8 d .
N(3) N 0.05198(10) 0.95734(10) 0.8274(3) 0.0287(6) Uani 1.0 8 d .
N(4) N 0.07328(11) 0.86082(10) 0.9848(4) 0.0335(7) Uani 1.0 8 d .
N(5) N -0.11623(13) 0.92876(13) 0.8702(4) 0.0506(9) Uani 1.0 8 d .
C(1) C 0.02112(12) 1.07647(13) 0.6767(4) 0.0305(8) Uani 1.0 8 d .
C(2) C 0.07156(13) 0.98122(13) 0.6662(4) 0.0303(8) Uani 1.0 8 d .
C(3) C 0.11313(12) 0.93696(13) 0.5780(4) 0.0309(8) Uani 1.0 8 d .
C(4) C 0.14438(13) 0.93868(14) 0.4160(4) 0.0361(9) Uani 1.0 8 d .
C(5) C 0.17946(15) 0.88683(15) 0.3698(5) 0.0459(10) Uani 1.0 8 d .
C(6) C 0.18437(15) 0.83565(15) 0.4844(5) 0.0467(10) Uani 1.0 8 d .
C(7) C 0.15391(14) 0.83404(14) 0.6466(5) 0.0392(9) Uani 1.0 8 d .
C(8) C 0.11746(13) 0.88539(12) 0.6917(4) 0.0309(8) Uani 1.0 8 d .
C(9) C 0.07913(12) 0.89986(12) 0.8482(4) 0.0303(8) Uani 1.0 8 d .
C(10) C 0.03969(13) 0.87527(12) 1.1275(4) 0.0313(8) Uani 1.0 8 d .
C(11) C 0.02798(13) 0.83082(13) 1.2722(4) 0.0330(8) Uani 1.0 8 d .
C(12) C 0.04539(15) 0.76886(13) 1.2951(5) 0.0413(9) Uani 1.0 8 d .
C(13) C 0.02270(17) 0.73844(14) 1.4459(5) 0.0501(10) Uani 1.0 8 d .
C(14) C -0.01470(16) 0.76857(15) 1.5698(5) 0.0501(10) Uani 1.0 8 d .
C(15) C -0.03217(15) 0.83148(14) 1.5484(5) 0.0426(9) Uani 1.0 8 d .
C(16) C -0.01020(13) 0.86099(13) 1.3955(4) 0.0330(8) Uani 1.0 8 d .
C(17) C -0.07312(14) 0.95701(13) 0.9104(4) 0.0334(8) Uani 1.0 8 d .
C(18) C -0.1155(6) 0.7708(4) 1.0643(12) 0.211(5) Uani 1.0 8 d .
C(19) C -0.1189(3) 0.7091(5) 1.036(3) 0.293(7) Uani 1.0 8 d .
H(1) H 0.1413 0.9741 0.3394 0.0431(13) Uiso 1.0 8 calc R
H(2) H 0.2014 0.8866 0.2591 0.0551(14) Uiso 1.0 8 calc R
H(3) H 0.2087 0.8007 0.4483 0.0561(14) Uiso 1.0 8 calc R
H(4) H 0.1577 0.7994 0.7258 0.0472(14) Uiso 1.0 8 calc R
H(5) H 0.0720 0.7484 1.2115 0.0495(14) Uiso 1.0 8 calc R
H(6) H 0.0332 0.6957 1.4644 0.0601(15) Uiso 1.0 8 calc R
H(7) H -0.0288 0.7462 1.6722 0.0601(15) Uiso 1.0 8 calc R
H(8) H -0.0580 0.8527 1.6325 0.0510(14) Uiso 1.0 8 calc R
H(9) H -0.1244 0.7862 1.1810 0.2528 Uiso 1.0 8 calc R
H(10) H -0.0737 0.7811 1.0329 0.2527 Uiso 1.0 8 calc R
H(11) H -0.1609 0.6994 1.0049 0.351(10) Uiso 1.0 8 calc R
H(12) H -0.1097 0.6924 1.1508 0.351(10) Uiso 1.0 8 calc R
H(13) H -0.0914 0.6914 0.9496 0.351(10) Uiso 1.0 8 calc R
H(14) H -0.1573 0.8488 0.9011 0.2003 Uiso 1.0 8 calc R

loop_
_atom_site_aniso_label
_atom_site_aniso_U_11
_atom_site_aniso_U_22
_atom_site_aniso_U_33
_atom_site_aniso_U_12
_atom_site_aniso_U_13
_atom_site_aniso_U_23
Co(1) 0.0292(3) 0.0256(3) 0.0263(3) 0.0027(3) 0.0039(3) 0.0039(3)
K(1) 0.0811(9) 0.0811(9) 0.121(2) 0.0000 0.0000 0.0000
O(1) 0.183(3) 0.103(5) 0.215(5) -0.053(4) -0.041(4) 0.011(5)
N(1) 0.0316(13) 0.0273(12) 0.0287(13) 0.0042(10) 0.0021(11) 0.0043(11)
N(2) 0.0361(14) 0.0319(13) 0.0309(13) 0.0038(10) 0.0054(11) 0.0061(11)
N(3) 0.0317(13) 0.0259(12) 0.0285(12) 0.0034(10) 0.0044(11) 0.0043(11)
N(4) 0.0396(13) 0.0277(12) 0.0333(14) 0.0032(10) 0.0085(12) 0.0046(12)
N(5) 0.0454(17) 0.0509(18) 0.056(2) -0.0061(14) -0.0001(15) -0.0032(15)
C(1) 0.0301(15) 0.0302(15) 0.0312(15) -0.0006(12) 0.0014(13) 0.0049(13)
C(2) 0.0283(15) 0.0328(16) 0.0300(15) -0.0003(12) 0.0037(13) 0.0010(13)
C(3) 0.0283(15) 0.0326(15) 0.0319(15) 0.0032(12) -0.0007(13) 0.0022(13)
C(4) 0.0353(16) 0.0386(17) 0.0345(17) 0.0054(13) 0.0074(14) 0.0058(15)
C(5) 0.0449(19) 0.055(2) 0.0379(19) 0.0085(16) 0.0127(16) 0.0005(16)
C(6) 0.0480(19) 0.0399(17) 0.052(2) 0.0138(14) 0.0169(17) -0.0004(17)
C(7) 0.0427(18) 0.0315(16) 0.0434(19) 0.0049(14) 0.0088(15) 0.0034(15)
C(8) 0.0301(15) 0.0290(15) 0.0336(16) -0.0001(12) 0.0025(13) 0.0013(13)
C(9) 0.0324(15) 0.0262(14) 0.0322(16) 0.0025(12) 0.0049(13) 0.0019(13)
C(10) 0.0351(16) 0.0272(15) 0.0316(16) 0.0018(12) 0.0014(13) 0.0062(13)
C(11) 0.0360(16) 0.0311(15) 0.0320(16) 0.0025(12) 0.0012(14) 0.0057(13)
C(12) 0.0536(19) 0.0295(16) 0.0410(18) 0.0082(14) 0.0097(16) 0.0053(14)
C(13) 0.072(3) 0.0284(17) 0.050(2) 0.0088(16) 0.0098(18) 0.0129(16)
C(14) 0.066(3) 0.0411(19) 0.0430(19) 0.0027(16) 0.0132(18) 0.0170(16)
C(15) 0.0485(19) 0.0392(18) 0.0401(18) 0.0033(14) 0.0099(15) 0.0083(15)
C(16) 0.0346(16) 0.0292(15) 0.0352(17) 0.0017(12) 0.0034(14) 0.0053(13)
C(17) 0.0388(17) 0.0332(16) 0.0282(16) 0.0059(13) 0.0076(14) 0.0028(14)
C(18) 0.173(12) 0.303(8) 0.156(8) 0.063(9) -0.116(8) -0.060(7)
C(19) 0.201(5) 0.064(9) 0.61(3) 0.033(6) 0.095(9) 0.038(13)

loop_
_atom_type_symbol
_atom_type_description
_atom_type_scat_dispersion_real
_atom_type_scat_dispersion_imag
_atom_type_scat_source
K K 0.2009 0.2494
;
International Tables for Crystallography
(1992, Vol. C, Tables 4.2.6.8 and 6.1.1.4)
;
C C 0.0033 0.0016
;
International Tables for Crystallography
(1992, Vol. C, Tables 4.2.6.8 and 6.1.1.4)
;
H H 0.0000 0.0000
;
International Tables for Crystallography
(1992, Vol. C, Table 6.1.1.4)
;
N N 0.0061 0.0033
;
International Tables for Crystallography
(1992, Vol. C, Tables 4.2.6.8 and 6.1.1.4)
;
O O 0.0106 0.0060
;
International Tables for Crystallography
(1992, Vol. C, Tables 4.2.6.8 and 6.1.1.4)
;
Co Co 0.3494 0.9721
;
International Tables for Crystallography
(1992, Vol. C, Tables 4.2.6.8 and 6.1.1.4)
;

loop_
_geom_angle_atom_site_label_1
_geom_angle_atom_site_label_2
_geom_angle_atom_site_label_3
_geom_angle
_geom_angle_publ_flag
_geom_angle_site_symmetry_1
_geom_angle_site_symmetry_3
N(1) Co(1) N(1) 180.00(13) yes . 5_577
N(1) Co(1) N(3) 90.18(10) yes . .
N(1) Co(1) N(3) 89.82(10) yes . 5_577
N(1) Co(1) C(17) 93.89(11) yes . .
N(1) Co(1) C(17) 86.11(11) yes . 5_577
N(1) Co(1) N(3) 89.82(10) yes 5_577 .
N(1) Co(1) N(3) 90.18(10) yes 5_577 5_577
N(1) Co(1) C(17) 86.11(11) yes 5_577 .
N(1) Co(1) C(17) 93.89(11) yes 5_577 5_577
N(3) Co(1) N(3) 180.00(13) yes . 5_577
N(3) Co(1) C(17) 90.59(11) yes . .
N(3) Co(1) C(17) 89.41(11) yes . 5_577
N(3) Co(1) C(17) 89.41(11) yes 5_577 .
N(3) Co(1) C(17) 90.59(11) yes 5_577 5_577
C(17) Co(1) C(17) 180.00(17) yes . 5_577
O(1) K(1) O(1) 120.82(17) yes . 3_465
O(1) K(1) O(1) 104.11(15) yes . 6_456
O(1) K(1) O(1) 104.11(15) yes . 8_566
O(1) K(1) O(1) 104.11(15) yes 3_465 6_456
O(1) K(1) O(1) 104.11(15) yes 3_465 8_566
O(1) K(1) O(1) 120.82(17) yes 6_456 8_566
K(1) O(1) C(18) 125.7(5) yes . .
Co(1) N(1) C(1) 125.75(18) yes . .
Co(1) N(1) C(10) 126.13(19) yes . 5_577
C(1) N(1) C(10) 107.5(3) yes . 5_577
C(1) N(2) C(2) 121.5(3) yes . .
Co(1) N(3) C(2) 125.80(18) yes . .
Co(1) N(3) C(9) 126.40(19) yes . .
C(2) N(3) C(9) 107.7(3) yes . .
C(9) N(4) C(10) 121.7(3) yes . .
N(1) C(1) N(2) 128.3(3) yes . .
N(1) C(1) C(16) 110.2(3) yes . 5_577
N(2) C(1) C(16) 121.5(3) yes . 5_577
N(2) C(2) N(3) 128.3(3) yes . .
N(2) C(2) C(3) 121.8(3) yes . .
N(3) C(2) C(3) 109.9(3) yes . .
C(2) C(3) C(4) 132.3(3) yes . .
C(2) C(3) C(8) 106.2(3) yes . .
C(4) C(3) C(8) 121.4(3) yes . .
C(3) C(4) C(5) 117.3(3) yes . .
C(4) C(5) C(6) 121.2(3) yes . .
C(5) C(6) C(7) 121.6(3) yes . .
C(6) C(7) C(8) 117.3(3) yes . .
C(3) C(8) C(7) 121.0(3) yes . .
C(3) C(8) C(9) 106.4(3) yes . .
C(7) C(8) C(9) 132.6(3) yes . .
N(3) C(9) N(4) 127.8(3) yes . .
N(3) C(9) C(8) 109.8(3) yes . .
N(4) C(9) C(8) 122.4(3) yes . .
N(1) C(10) N(4) 127.9(3) yes 5_577 .
N(1) C(10) C(11) 109.6(3) yes 5_577 .
N(4) C(10) C(11) 122.5(3) yes . .
C(10) C(11) C(12) 131.8(3) yes . .
C(10) C(11) C(16) 106.8(3) yes . .
C(12) C(11) C(16) 121.3(3) yes . .
C(11) C(12) C(13) 117.0(3) yes . .
C(12) C(13) C(14) 121.8(3) yes . .
C(13) C(14) C(15) 121.6(3) yes . .
C(14) C(15) C(16) 116.1(3) yes . .
C(1) C(16) C(11) 105.9(3) yes 5_577 .
C(1) C(16) C(15) 131.8(3) yes 5_577 .
C(11) C(16) C(15) 122.2(3) yes . .
Co(1) C(17) N(5) 174.3(3) yes . .
O(1) C(18) C(19) 107.5(9) yes . .
K(1) O(1) H(14) 109.113 no . .
C(18) O(1) H(14) 124.398 no . .
C(3) C(4) H(1) 120.945 no . .
C(5) C(4) H(1) 121.729 no . .
C(4) C(5) H(2) 119.206 no . .
C(6) C(5) H(2) 119.571 no . .
C(5) C(6) H(3) 119.027 no . .
C(7) C(6) H(3) 119.320 no . .
C(6) C(7) H(4) 121.772 no . .
C(8) C(7) H(4) 120.878 no . .
C(11) C(12) H(5) 121.254 no . .
C(13) C(12) H(5) 121.742 no . .
C(12) C(13) H(6) 119.040 no . .
C(14) C(13) H(6) 119.178 no . .
C(13) C(14) H(7) 119.134 no . .
C(15) C(14) H(7) 119.267 no . .
C(14) C(15) H(8) 122.401 no . .
C(16) C(15) H(8) 121.532 no . .
O(1) C(18) H(9) 110.905 no . .
O(1) C(18) H(10) 105.703 no . .
C(19) C(18) H(9) 118.507 no . .
C(19) C(18) H(10) 103.826 no . .
H(9) C(18) H(10) 109.465 no . .
C(18) C(19) H(11) 107.743 no . .
C(18) C(19) H(12) 102.476 no . .
C(18) C(19) H(13) 117.838 no . .
H(11) C(19) H(12) 109.480 no . .
H(11) C(19) H(13) 109.466 no . .
H(12) C(19) H(13) 109.472 no . .

loop_
_geom_bond_atom_site_label_1
_geom_bond_atom_site_label_2
_geom_bond_distance
_geom_bond_publ_flag
_geom_bond_site_symmetry_2
Co(1) N(1) 1.931(3) yes .
Co(1) N(1) 1.931(3) yes 5_577
Co(1) N(3) 1.929(3) yes .
Co(1) N(3) 1.929(3) yes 5_577
Co(1) C(17) 1.932(3) yes .
Co(1) C(17) 1.932(3) yes 5_577
K(1) O(1) 2.633(5) yes .
K(1) O(1) 2.633(5) yes 3_465
K(1) O(1) 2.633(5) yes 6_456
K(1) O(1) 2.633(5) yes 8_566
O(1) C(18) 1.527(11) yes .
N(1) C(1) 1.369(4) yes .
N(1) C(10) 1.371(4) yes 5_577
N(2) C(1) 1.323(4) yes .
N(2) C(2) 1.319(4) yes .
N(3) C(2) 1.372(4) yes .
N(3) C(9) 1.367(4) yes .
N(4) C(9) 1.323(4) yes .
N(4) C(10) 1.321(4) yes .
N(5) C(17) 1.142(4) yes .
C(1) C(16) 1.460(4) yes 5_577
C(2) C(3) 1.455(4) yes .
C(3) C(4) 1.382(5) yes .
C(3) C(8) 1.394(4) yes .
C(4) C(5) 1.381(5) yes .
C(5) C(6) 1.392(5) yes .
C(6) C(7) 1.375(5) yes .
C(7) C(8) 1.387(4) yes .
C(8) C(9) 1.459(4) yes .
C(10) C(11) 1.459(4) yes .
C(11) C(12) 1.386(4) yes .
C(11) C(16) 1.389(4) yes .
C(12) C(13) 1.387(5) yes .
C(13) C(14) 1.381(5) yes .
C(14) C(15) 1.404(5) yes .
C(15) C(16) 1.385(5) yes .
C(18) C(19) 1.338(13) yes .
O(1) H(14) 1.000 no .
C(4) H(1) 0.950 no .
C(5) H(2) 0.950 no .
C(6) H(3) 0.950 no .
C(7) H(4) 0.950 no .
C(12) H(5) 0.950 no .
C(13) H(6) 0.950 no .
C(14) H(7) 0.950 no .
C(15) H(8) 0.950 no .
C(18) H(9) 0.950 no .
C(18) H(10) 0.950 no .
C(19) H(11) 0.950 no .
C(19) H(12) 0.950 no .
C(19) H(13) 0.950 no .

loop_
_geom_torsion_atom_site_label_1
_geom_torsion_atom_site_label_2
_geom_torsion_atom_site_label_3
_geom_torsion_atom_site_label_4
_geom_torsion
_geom_torsion_publ_flag
_geom_torsion_site_symmetry_1
_geom_torsion_site_symmetry_3
_geom_torsion_site_symmetry_4
N(1) Co(1) N(3) C(2) 4.20(17) no . . .
N(1) Co(1) N(3) C(9) 179.74(18) no . . .
N(3) Co(1) N(1) C(1) -5.76(18) no . . .
N(3) Co(1) N(1) C(10) -175.94(17) no . . 5_577
N(1) Co(1) N(3) C(2) 175.80(17) no . 5_577 5_577
N(1) Co(1) N(3) C(9) 0.26(18) no . 5_577 5_577
N(3) Co(1) N(1) C(1) 174.24(18) no 5_577 . .
N(3) Co(1) N(1) C(10) 4.06(17) no 5_577 . 5_577
C(17) Co(1) N(1) C(1) -96.36(18) no . . .
C(17) Co(1) N(1) C(10) 93.46(18) no . . 5_577
C(17) Co(1) N(1) C(1) 83.64(18) no 5_577 . .
C(17) Co(1) N(1) C(10) -86.54(18) no 5_577 . 5_577
N(1) Co(1) N(3) C(2) -175.80(17) no 5_577 . .
N(1) Co(1) N(3) C(9) -0.26(18) no 5_577 . .
N(3) Co(1) N(1) C(1) -174.24(18) no . 5_577 5_577
N(3) Co(1) N(1) C(10) -4.06(17) no . 5_577 .
N(1) Co(1) N(3) C(2) -4.20(17) no 5_577 5_577 5_577
N(1) Co(1) N(3) C(9) -179.74(18) no 5_577 5_577 5_577
N(3) Co(1) N(1) C(1) 5.76(18) no 5_577 5_577 5_577
N(3) Co(1) N(1) C(10) 175.94(17) no 5_577 5_577 .
C(17) Co(1) N(1) C(1) -83.64(18) no . 5_577 5_577
C(17) Co(1) N(1) C(10) 86.54(18) no . 5_577 .
C(17) Co(1) N(1) C(1) 96.36(18) no 5_577 5_577 5_577
C(17) Co(1) N(1) C(10) -93.46(18) no 5_577 5_577 .
C(17) Co(1) N(3) C(2) 98.10(18) no . . .
C(17) Co(1) N(3) C(9) -86.37(18) no . . .
C(17) Co(1) N(3) C(2) -81.90(18) no 5_577 . .
C(17) Co(1) N(3) C(9) 93.63(18) no 5_577 . .
C(17) Co(1) N(3) C(2) 81.90(18) no . 5_577 5_577
C(17) Co(1) N(3) C(9) -93.63(18) no . 5_577 5_577
C(17) Co(1) N(3) C(2) -98.10(18) no 5_577 5_577 5_577
C(17) Co(1) N(3) C(9) 86.37(18) no 5_577 5_577 5_577
O(1) K(1) O(1) C(18) 55.9(4) no . 3_465 3_465
O(1) K(1) O(1) C(18) 55.9(4) no 3_465 . .
O(1) K(1) O(1) C(18) -172.2(3) no . 6_456 6_456
O(1) K(1) O(1) C(18) -60.4(4) no 6_456 . .
O(1) K(1) O(1) C(18) 60.4(4) no . 8_566 8_566
O(1) K(1) O(1) C(18) 172.2(3) no 8_566 . .
O(1) K(1) O(1) C(18) 60.4(4) no 3_465 6_456 6_456
O(1) K(1) O(1) C(18) 172.2(3) no 6_456 3_465 3_465
O(1) K(1) O(1) C(18) -172.2(3) no 3_465 8_566 8_566
O(1) K(1) O(1) C(18) -60.4(4) no 8_566 3_465 3_465
O(1) K(1) O(1) C(18) -55.9(4) no 6_456 8_566 8_566
O(1) K(1) O(1) C(18) -55.9(4) no 8_566 6_456 6_456
K(1) O(1) C(18) C(19) 22.4(9) no . . .
Co(1) N(1) C(1) N(2) 4.8(4) no . . .
Co(1) N(1) C(1) C(16) -171.18(14) no . . 5_577
Co(1) N(1) C(10) N(4) -6.5(4) no . 5_577 5_577
Co(1) N(1) C(10) C(11) 171.13(14) no . 5_577 5_577
C(1) N(1) C(10) N(4) -178.2(3) no . 5_577 5_577
C(1) N(1) C(10) C(11) -0.5(3) no . 5_577 5_577
C(10) N(1) C(1) N(2) 176.5(3) no 5_577 . .
C(10) N(1) C(1) C(16) 0.5(3) no 5_577 . 5_577
C(1) N(2) C(2) N(3) -2.1(5) no . . .
C(1) N(2) C(2) C(3) -179.5(3) no . . .
C(2) N(2) C(1) N(1) 0.2(5) no . . .
C(2) N(2) C(1) C(16) 175.7(3) no . . 5_577
Co(1) N(3) C(2) N(2) -1.2(4) no . . .
Co(1) N(3) C(2) C(3) 176.49(14) no . . .
Co(1) N(3) C(9) N(4) 3.4(4) no . . .
Co(1) N(3) C(9) C(8) -177.03(14) no . . .
C(2) N(3) C(9) N(4) 179.6(3) no . . .
C(2) N(3) C(9) C(8) -0.8(3) no . . .
C(9) N(3) C(2) N(2) -177.4(3) no . . .
C(9) N(3) C(2) C(3) 0.3(3) no . . .
C(9) N(4) C(10) N(1) -3.0(5) no . . 5_577
C(9) N(4) C(10) C(11) 174.3(3) no . . .
C(10) N(4) C(9) N(3) -2.2(5) no . . .
C(10) N(4) C(9) C(8) 178.3(3) no . . .
N(1) C(1) C(16) C(11) -0.3(3) no . 5_577 5_577
N(1) C(1) C(16) C(15) 177.4(3) no . 5_577 5_577
N(2) C(1) C(16) C(11) -176.6(3) no . 5_577 5_577
N(2) C(1) C(16) C(15) 1.1(5) no . 5_577 5_577
N(2) C(2) C(3) C(4) -2.5(5) no . . .
N(2) C(2) C(3) C(8) 178.3(3) no . . .
N(3) C(2) C(3) C(4) 179.6(3) no . . .
N(3) C(2) C(3) C(8) 0.4(3) no . . .
C(2) C(3) C(4) C(5) -178.2(3) no . . .
C(2) C(3) C(8) C(7) 179.9(3) no . . .
C(2) C(3) C(8) C(9) -0.9(3) no . . .
C(4) C(3) C(8) C(7) 0.6(4) no . . .
C(4) C(3) C(8) C(9) 179.8(3) no . . .
C(8) C(3) C(4) C(5) 0.9(4) no . . .
C(3) C(4) C(5) C(6) -1.7(5) no . . .
C(4) C(5) C(6) C(7) 1.0(5) no . . .
C(5) C(6) C(7) C(8) 0.5(5) no . . .
C(6) C(7) C(8) C(3) -1.3(5) no . . .
C(6) C(7) C(8) C(9) 179.7(3) no . . .
C(3) C(8) C(9) N(3) 1.1(3) no . . .
C(3) C(8) C(9) N(4) -179.3(3) no . . .
C(7) C(8) C(9) N(3) -179.8(3) no . . .
C(7) C(8) C(9) N(4) -0.2(5) no . . .
N(1) C(10) C(11) C(12) 176.3(3) no 5_577 . .
N(1) C(10) C(11) C(16) -0.3(3) no 5_577 . .
N(4) C(10) C(11) C(12) -1.5(5) no . . .
N(4) C(10) C(11) C(16) -178.1(3) no . . .
C(10) C(11) C(12) C(13) -175.9(3) no . . .
C(10) C(11) C(16) C(1) 0.0(3) no . . 5_577
C(10) C(11) C(16) C(15) 178.0(3) no . . .
C(12) C(11) C(16) C(1) -177.1(3) no . . 5_577
C(12) C(11) C(16) C(15) 0.9(5) no . . .
C(16) C(11) C(12) C(13) 0.3(5) no . . .
C(11) C(12) C(13) C(14) -1.1(5) no . . .
C(12) C(13) C(14) C(15) 0.6(5) no . . .
C(13) C(14) C(15) C(16) 0.6(5) no . . .
C(14) C(15) C(16) C(1) 176.0(3) no . . 5_577
C(14) C(15) C(16) C(11) -1.4(5) no . . .
